data_2223417
loop_
_publ_author_name
'Nayak, Susanta K.'
'Venugopala, K. N.'
'Chopra, Deepak'
'Govender, Thavendran'
'Kruger, Hendrik G.'
'Maguire, Glenn E. M.'
'Guru Row, T. N.'

_publ_section_title
;Ethyl
 4-(4-hydroxyphenyl)-6-methyl-2-oxo-1,2,3,4-tetrahydropyrimidine-5-carboxylate
 monohydrate
;
_journal_coeditor_code HG2566
_journal_issue 10
_journal_name_full 'Acta Crystallographica Section E'
_journal_page_first o2502
_journal_paper_doi 10.1107/S1600536809037441
_journal_volume 65
_journal_year 2009
_chemical_formula_iupac 'C14 H16 N2 O4, H2 O'
_chemical_formula_moiety 'C14 H16 N2 O4, H2 O'
_chemical_formula_sum 'C14 H18 N2 O5'
_chemical_formula_weight 294.30
_chemical_name_systematic
;
Ethyl
4-(4-hydroxyphenyl)-6-methyl-2-oxo-1,2,3,4-tetrahydropyrimidine-5-carboxylate
monohydrate
;
_space_group_IT_number 2
_symmetry_cell_setting triclinic
_symmetry_space_group_name_Hall '-P 1'
_symmetry_space_group_name_H-M 'P -1'
_atom_sites_solution_hydrogens geom
_atom_sites_solution_primary direct
_atom_sites_solution_secondary difmap
_cell_angle_alpha 85.267(3)
_cell_angle_beta 83.990(3)
_cell_angle_gamma 74.936(4)
_cell_formula_units_Z 2
_cell_length_a 5.6859(2)
_cell_length_b 10.7190(5)
_cell_length_c 12.1980(5)
_cell_measurement_reflns_used 400
_cell_measurement_temperature 292(2)
_cell_measurement_theta_max 27.98
_cell_measurement_theta_min 0.97
_cell_volume 712.76(5)
_computing_cell_refinement 'CrysAlis Pro (Oxford Diffraction, 2009)'
_computing_data_collection 'CrysAlis Pro (Oxford Diffraction, 2009)'
_computing_data_reduction 'CrysAlis Pro (Oxford Diffraction, 2009)'
_computing_molecular_graphics 'ORTEP-3 for Windows (Farrugia, 1997) and CAMERON (Watkin <i>et al.</i>, 1993)'
_computing_publication_material 'PLATON (Spek, 2009)'
_computing_structure_refinement 'SHELXL97 (Sheldrick, 2008)'
_computing_structure_solution 'SHELXL97 (Sheldrick, 2008)'
_diffrn_ambient_temperature 292(2)
_diffrn_detector_area_resol_mean 16.0839
_diffrn_measured_fraction_theta_full 0.999
_diffrn_measured_fraction_theta_max 0.999
_diffrn_measurement_device_type 'Goniometer Xcalibur with Eos (Nova) detector'
_diffrn_measurement_method \w
_diffrn_radiation_monochromator graphite
_diffrn_radiation_source 'Enhance (Mo) X-ray Source'
_diffrn_radiation_type 'Mo K\a'
_diffrn_radiation_wavelength 0.7107
_diffrn_reflns_av_R_equivalents 0.0337
_diffrn_reflns_av_sigmaI/netI 0.0225
_diffrn_reflns_limit_h_max 7
_diffrn_reflns_limit_h_min -7
_diffrn_reflns_limit_k_max 13
_diffrn_reflns_limit_k_min -13
_diffrn_reflns_limit_l_max 15
_diffrn_reflns_limit_l_min -15
_diffrn_reflns_number 18207
_diffrn_reflns_reduction_process
;
;
_diffrn_reflns_theta_full 26.00
_diffrn_reflns_theta_max 26.00
_diffrn_reflns_theta_min 3.36
_exptl_absorpt_coefficient_mu 0.105
_exptl_absorpt_correction_T_max 0.9844
_exptl_absorpt_correction_T_min 0.9512
_exptl_absorpt_correction_type multi-scan
_exptl_absorpt_process_details '(CrysAlisPro; Oxford Diffraction, 2009)'
_exptl_crystal_colour colorless
_exptl_crystal_density_diffrn 1.371
_exptl_crystal_density_method 'Not Measured'
_exptl_crystal_description plate
_exptl_crystal_F_000 312
_exptl_crystal_size_max 0.38
_exptl_crystal_size_mid 0.24
_exptl_crystal_size_min 0.15
_refine_diff_density_max 0.185
_refine_diff_density_min -0.140
_refine_ls_extinction_method none
_refine_ls_goodness_of_fit_ref 1.085
_refine_ls_hydrogen_treatment mixed
_refine_ls_matrix_type full
_refine_ls_number_parameters 201
_refine_ls_number_reflns 2792
_refine_ls_number_restraints 0
_refine_ls_restrained_S_all 1.085
_refine_ls_R_factor_all 0.0516
_refine_ls_R_factor_gt 0.0370
_refine_ls_shift/su_max_lt 0.000
_refine_ls_shift/su_mean 0.000
_refine_ls_structure_factor_coef Fsqd
_refine_ls_weighting_details 'calc w=1/[\s^2^(Fo^2^)+(0.046P)^2^+0.1184P] where P=(Fo^2^+2Fc^2^)/3'
_refine_ls_weighting_scheme calc
_refine_ls_wR_factor_gt 0.0978
_refine_ls_wR_factor_ref 0.1016
_reflns_number_gt 2109
_reflns_number_total 2792
_reflns_threshold_expression I>2\s(I)
_cod_data_source_file hg2566.cif
_cod_data_source_block I
_cod_depositor_comments
;
The following automatic conversions were performed:
'_symmetry_cell_setting' value 'Triclinic' changed to 'triclinic'
according to '/home/saulius/struct/CIF-dictionaries/cif_core.dic'
dictionary named 'cif_core.dic' version 2.4.1 from 2010-06-29.

Automatic conversion script
Id: cif_fix_enum 1527 2010-12-29 10:47:43Z saulius 

The following automatic conversions were performed:

'_symmetry_cell_setting' value 'Triclinic' changed to 'triclinic'
according to /home/saulius/struct/CIF-dictionaries/cif_core.dic
dictionary named 'cif_core.dic' version 2.4.1 from 2010-06-29.

Automatic conversion script
Id: cif_fix_values 1715 2011-07-08 13:25:40Z adriana 
;
_cod_original_cell_volume 712.76(6)
_cod_database_code 2223417
_cod_database_fobs_code 2223417

loop_
_symmetry_equiv_pos_site_id
_symmetry_equiv_pos_as_xyz
1 x,y,z
2 -x,-y,-z

loop_
_atom_site_type_symbol
_atom_site_label
_atom_site_fract_x
_atom_site_fract_y
_atom_site_fract_z
_atom_site_U_iso_or_equiv
_atom_site_adp_type
_atom_site_calc_flag
_atom_site_refinement_flags
_atom_site_occupancy
_atom_site_disorder_assembly
_atom_site_disorder_group
H H1W 0.159(5) 0.640(3) 0.786(2) 0.096(9) Uiso d . 1 . .
H H2W 0.059(4) 0.773(3) 0.799(2) 0.096(8) Uiso d . 1 . .
O O1 0.9249(2) -0.09595(10) 0.89786(9) 0.0468(3) Uani d . 1 . .
O O4 0.4417(2) 0.21103(11) 0.32278(8) 0.0479(3) Uani d . 1 . .
H H4 0.5634 0.2371 0.3022 0.072 Uiso calc R 1 . .
O O3 -0.0136(2) 0.32510(10) 0.79355(9) 0.0446(3) Uani d . 1 . .
C C9 0.3842(3) 0.14292(13) 0.66438(12) 0.0322(3) Uani d . 1 . .
C C4 0.3717(3) 0.11045(13) 0.78842(12) 0.0346(3) Uani d . 1 . .
H H4A 0.2225 0.0817 0.8101 0.041 Uiso calc R 1 . .
N N2 0.5830(2) 0.00283(11) 0.81312(10) 0.0400(3) Uani d . 1 . .
H H2 0.6038 -0.0650 0.7766 0.048 Uiso calc R 1 . .
C C5 0.1804(3) 0.34545(15) 0.83520(12) 0.0391(4) Uani d . 1 . .
C C1 0.7456(3) -0.00217(14) 0.88495(12) 0.0352(3) Uani d . 1 . .
N N1 0.7088(2) 0.10279(12) 0.94695(10) 0.0416(3) Uani d . 1 . .
H H1 0.8040 0.0987 0.9982 0.050 Uiso calc R 1 . .
C C3 0.3665(3) 0.22455(14) 0.85610(12) 0.0348(3) Uani d . 1 . .
C C12 0.4247(3) 0.19198(14) 0.43558(12) 0.0366(4) Uani d . 1 . .
C C13 0.5795(3) 0.22773(15) 0.50023(12) 0.0396(4) Uani d . 1 . .
H H13 0.6971 0.2686 0.4677 0.047 Uiso calc R 1 . .
C C14 0.5585(3) 0.20247(14) 0.61345(12) 0.0378(4) Uani d . 1 . .
H H14 0.6642 0.2261 0.6563 0.045 Uiso calc R 1 . .
C C11 0.2467(3) 0.13405(15) 0.48509(13) 0.0407(4) Uani d . 1 . .
H H11 0.1395 0.1117 0.4423 0.049 Uiso calc R 1 . .
C C2 0.5263(3) 0.21559(14) 0.93180(12) 0.0368(4) Uani d . 1 . .
C C10 0.2282(3) 0.10937(14) 0.59840(13) 0.0379(4) Uani d . 1 . .
H H10 0.1090 0.0696 0.6309 0.046 Uiso calc R 1 . .
C C6 -0.1877(3) 0.43911(17) 0.74982(15) 0.0515(4) Uani d . 1 . .
H H6A -0.1987 0.5121 0.7938 0.062 Uiso calc R 1 . .
H H6B -0.3484 0.4227 0.7537 0.062 Uiso calc R 1 . .
O O2 0.1978(2) 0.45309(11) 0.85073(11) 0.0594(4) Uani d . 1 . .
C C8 0.5280(4) 0.31579(16) 1.01034(14) 0.0541(5) Uani d . 1 . .
H H8A 0.3836 0.3856 1.0053 0.081 Uiso calc R 1 . .
H H8B 0.6701 0.3484 0.9917 0.081 Uiso calc R 1 . .
H H8C 0.5316 0.2776 1.0843 0.081 Uiso calc R 1 . .
C C7 -0.1064(4) 0.47022(19) 0.63274(16) 0.0673(6) Uani d . 1 . .
H H7A -0.0706 0.3936 0.5920 0.101 Uiso calc R 1 . .
H H7B 0.0377 0.5015 0.6304 0.101 Uiso calc R 1 . .
H H7C -0.2341 0.5355 0.6005 0.101 Uiso calc R 1 . .
O O5W 0.1583(3) 0.71105(16) 0.75335(11) 0.0583(4) Uani d . 1 . .

loop_
_atom_site_aniso_label
_atom_site_aniso_U_11
_atom_site_aniso_U_22
_atom_site_aniso_U_33
_atom_site_aniso_U_12
_atom_site_aniso_U_13
_atom_site_aniso_U_23
O1 0.0563(7) 0.0347(6) 0.0454(6) 0.0015(5) -0.0149(5) -0.0075(5)
O4 0.0647(8) 0.0479(7) 0.0323(6) -0.0128(6) -0.0113(5) -0.0060(5)
O3 0.0406(6) 0.0380(6) 0.0526(7) -0.0044(5) -0.0058(5) -0.0040(5)
C9 0.0347(8) 0.0270(7) 0.0340(8) -0.0034(6) -0.0057(6) -0.0065(6)
C4 0.0376(8) 0.0309(8) 0.0355(8) -0.0085(6) -0.0030(6) -0.0040(6)
N2 0.0543(8) 0.0273(7) 0.0376(7) -0.0035(6) -0.0129(6) -0.0076(5)
C5 0.0446(9) 0.0366(9) 0.0337(8) -0.0068(7) 0.0009(7) -0.0055(6)
C1 0.0470(9) 0.0292(8) 0.0282(7) -0.0077(7) -0.0026(7) -0.0009(6)
N1 0.0540(9) 0.0349(7) 0.0351(7) -0.0043(6) -0.0139(6) -0.0075(5)
C3 0.0422(9) 0.0321(8) 0.0291(7) -0.0082(7) 0.0005(6) -0.0046(6)
C12 0.0457(9) 0.0292(8) 0.0323(8) -0.0008(7) -0.0097(7) -0.0071(6)
C13 0.0460(9) 0.0399(9) 0.0357(8) -0.0154(7) -0.0034(7) -0.0053(6)
C14 0.0416(9) 0.0406(9) 0.0352(8) -0.0131(7) -0.0096(7) -0.0081(6)
C11 0.0390(9) 0.0409(9) 0.0440(9) -0.0057(7) -0.0170(7) -0.0106(7)
C2 0.0491(9) 0.0305(8) 0.0291(7) -0.0073(7) -0.0014(7) -0.0039(6)
C10 0.0342(8) 0.0362(8) 0.0442(9) -0.0080(7) -0.0066(7) -0.0057(7)
C6 0.0433(10) 0.0427(10) 0.0637(11) 0.0012(8) -0.0094(8) -0.0089(8)
O2 0.0660(8) 0.0335(7) 0.0786(9) -0.0046(6) -0.0223(7) -0.0095(6)
C8 0.0767(13) 0.0410(10) 0.0427(9) -0.0033(9) -0.0164(9) -0.0146(7)
C7 0.0882(16) 0.0475(11) 0.0607(12) -0.0030(10) -0.0195(11) -0.0001(9)
O5W 0.0737(10) 0.0535(9) 0.0480(8) -0.0163(7) -0.0009(7) -0.0085(7)

loop_
_atom_type_symbol
_atom_type_description
_atom_type_scat_dispersion_real
_atom_type_scat_dispersion_imag
_atom_type_scat_source
O O 0.0106 0.0060 'International Tables Vol C Tables 4.2.6.8 and 6.1.1.4'
N N 0.0061 0.0033 'International Tables Vol C Tables 4.2.6.8 and 6.1.1.4'
H H 0.0000 0.0000 'International Tables Vol C Tables 4.2.6.8 and 6.1.1.4'
C C 0.0033 0.0016 'International Tables Vol C Tables 4.2.6.8 and 6.1.1.4'

loop_
_geom_angle_atom_site_label_1
_geom_angle_atom_site_label_2
_geom_angle_atom_site_label_3
_geom_angle_site_symmetry_1
_geom_angle_site_symmetry_3
_geom_angle
_geom_angle_publ_flag
C12 O4 H4 . . 109.5 ?
C5 O3 C6 . . 116.65(13) ?
C14 C9 C10 . . 117.91(13) ?
C14 C9 C4 . . 120.72(13) ?
C10 C9 C4 . . 121.32(13) ?
N2 C4 C9 . . 108.75(11) ?
N2 C4 C3 . . 109.61(12) ?
C9 C4 C3 . . 113.46(12) ?
N2 C4 H4A . . 108.3 ?
C9 C4 H4A . . 108.3 ?
C3 C4 H4A . . 108.3 ?
C1 N2 C4 . . 127.84(12) ?
C1 N2 H2 . . 116.1 ?
C4 N2 H2 . . 116.1 ?
O2 C5 O3 . . 122.53(15) ?
O2 C5 C3 . . 125.31(15) ?
O3 C5 C3 . . 112.14(13) ?
O1 C1 N2 . . 123.60(13) ?
O1 C1 N1 . . 119.71(14) ?
N2 C1 N1 . . 116.69(13) ?
C1 N1 C2 . . 123.59(13) ?
C1 N1 H1 . . 118.2 ?
C2 N1 H1 . . 118.2 ?
C2 C3 C5 . . 120.99(13) ?
C2 C3 C4 . . 121.53(13) ?
C5 C3 C4 . . 117.47(13) ?
O4 C12 C11 . . 118.08(13) ?
O4 C12 C13 . . 122.33(15) ?
C11 C12 C13 . . 119.58(14) ?
C12 C13 C14 . . 119.76(15) ?
C12 C13 H13 . . 120.1 ?
C14 C13 H13 . . 120.1 ?
C9 C14 C13 . . 121.54(14) ?
C9 C14 H14 . . 119.2 ?
C13 C14 H14 . . 119.2 ?
C12 C11 C10 . . 119.95(14) ?
C12 C11 H11 . . 120.0 ?
C10 C11 H11 . . 120.0 ?
C3 C2 N1 . . 120.40(13) ?
C3 C2 C8 . . 126.94(14) ?
N1 C2 C8 . . 112.60(13) ?
C11 C10 C9 . . 121.23(14) ?
C11 C10 H10 . . 119.4 ?
C9 C10 H10 . . 119.4 ?
O3 C6 C7 . . 109.76(14) ?
O3 C6 H6A . . 109.7 ?
C7 C6 H6A . . 109.7 ?
O3 C6 H6B . . 109.7 ?
C7 C6 H6B . . 109.7 ?
H6A C6 H6B . . 108.2 ?
C2 C8 H8A . . 109.5 ?
C2 C8 H8B . . 109.5 ?
H8A C8 H8B . . 109.5 ?
C2 C8 H8C . . 109.5 ?
H8A C8 H8C . . 109.5 ?
H8B C8 H8C . . 109.5 ?
C6 C7 H7A . . 109.5 ?
C6 C7 H7B . . 109.5 ?
H7A C7 H7B . . 109.5 ?
C6 C7 H7C . . 109.5 ?
H7A C7 H7C . . 109.5 ?
H7B C7 H7C . . 109.5 ?
H1W O5W H2W . . 105(2) ?

loop_
_geom_bond_atom_site_label_1
_geom_bond_atom_site_label_2
_geom_bond_site_symmetry_2
_geom_bond_distance
_geom_bond_publ_flag
O1 C1 . 1.2450(18) ?
O4 C12 . 1.3712(18) ?
O4 H4 . 0.8200 ?
O3 C5 . 1.3354(19) ?
O3 C6 . 1.4601(19) ?
C9 C14 . 1.382(2) ?
C9 C10 . 1.388(2) ?
C9 C4 . 1.523(2) ?
C4 N2 . 1.4710(18) ?
C4 C3 . 1.523(2) ?
C4 H4A . 0.9800 ?
N2 C1 . 1.3268(19) ?
N2 H2 . 0.8600 ?
C5 O2 . 1.2150(19) ?
C5 C3 . 1.467(2) ?
C1 N1 . 1.3662(19) ?
N1 C2 . 1.3872(19) ?
N1 H1 . 0.8600 ?
C3 C2 . 1.343(2) ?
C12 C11 . 1.382(2) ?
C12 C13 . 1.383(2) ?
C13 C14 . 1.384(2) ?
C13 H13 . 0.9300 ?
C14 H14 . 0.9300 ?
C11 C10 . 1.384(2) ?
C11 H11 . 0.9300 ?
C2 C8 . 1.500(2) ?
C10 H10 . 0.9300 ?
C6 C7 . 1.493(3) ?
C6 H6A . 0.9700 ?
C6 H6B . 0.9700 ?
C8 H8A . 0.9600 ?
C8 H8B . 0.9600 ?
C8 H8C . 0.9600 ?
C7 H7A . 0.9600 ?
C7 H7B . 0.9600 ?
C7 H7C . 0.9600 ?
O5W H1W . 0.83(3) ?
O5W H2W . 0.93(3) ?

loop_
_geom_hbond_atom_site_label_D
_geom_hbond_atom_site_label_H
_geom_hbond_atom_site_label_A
_geom_hbond_site_symmetry_A
_geom_hbond_distance_DH
_geom_hbond_distance_HA
_geom_hbond_distance_DA
_geom_hbond_angle_DHA
_geom_hbond_publ_flag
N1 H1 O1 2_757 0.8600 2.09 2.9411(17) 171.00 yes
O5W H1W O2 . 0.83(3) 2.06(3) 2.881(2) 172(3) yes
N2 H2 O4 2_656 0.8600 2.14 2.978(2) 165.00 yes
O5W H2W O1 1_465 0.93(3) 1.88(3) 2.799(2) 167(2) yes
O4 H4 O5W 2_666 0.8200 1.86 2.674(2) 176.00 yes

loop_
_geom_torsion_atom_site_label_1
_geom_torsion_atom_site_label_2
_geom_torsion_atom_site_label_3
_geom_torsion_atom_site_label_4
_geom_torsion_site_symmetry_1
_geom_torsion_site_symmetry_2
_geom_torsion_site_symmetry_3
_geom_torsion_site_symmetry_4
_geom_torsion
_geom_torsion_publ_flag
C14 C9 C4 N2 . . . . -71.27(17) ?
C10 C9 C4 N2 . . . . 106.19(15) ?
C14 C9 C4 C3 . . . . 50.98(18) ?
C10 C9 C4 C3 . . . . -131.56(14) ?
C9 C4 N2 C1 . . . . 126.81(16) ?
C3 C4 N2 C1 . . . . 2.3(2) ?
C6 O3 C5 O2 . . . . 10.0(2) ?
C6 O3 C5 C3 . . . . -168.50(13) ?
C4 N2 C1 O1 . . . . -177.32(14) ?
C4 N2 C1 N1 . . . . 2.8(2) ?
O1 C1 N1 C2 . . . . 174.44(14) ?
N2 C1 N1 C2 . . . . -5.6(2) ?
O2 C5 C3 C2 . . . . 26.2(2) ?
O3 C5 C3 C2 . . . . -155.34(14) ?
O2 C5 C3 C4 . . . . -153.49(16) ?
O3 C5 C3 C4 . . . . 24.92(18) ?
N2 C4 C3 C2 . . . . -5.05(19) ?
C9 C4 C3 C2 . . . . -126.82(15) ?
N2 C4 C3 C5 . . . . 174.68(12) ?
C9 C4 C3 C5 . . . . 52.91(18) ?
O4 C12 C13 C14 . . . . -178.02(14) ?
C11 C12 C13 C14 . . . . 1.5(2) ?
C10 C9 C14 C13 . . . . -0.3(2) ?
C4 C9 C14 C13 . . . . 177.20(13) ?
C12 C13 C14 C9 . . . . -0.6(2) ?
O4 C12 C11 C10 . . . . 177.99(13) ?
C13 C12 C11 C10 . . . . -1.6(2) ?
C5 C3 C2 N1 . . . . -176.83(13) ?
C4 C3 C2 N1 . . . . 2.9(2) ?
C5 C3 C2 C8 . . . . 5.9(2) ?
C4 C3 C2 C8 . . . . -174.35(15) ?
C1 N1 C2 C3 . . . . 2.9(2) ?
C1 N1 C2 C8 . . . . -179.51(15) ?
C12 C11 C10 C9 . . . . 0.7(2) ?
C14 C9 C10 C11 . . . . 0.3(2) ?
C4 C9 C10 C11 . . . . -177.23(13) ?
C5 O3 C6 C7 . . . . 85.59(18) ?
